data_1518833
loop_
_publ_author_name
'Kanosue, Kenta'
'Shimosaka, Takamichi'
'Wakita, Junji'
'Ando, Shinji'

_publ_section_title
;
 Polyimide and Imide Compound Exhibiting Bright Red Fluorescence with Very
 Large Stokes Shifts via Excited-State Intramolecular Proton Transfer
;
_journal_issue 6
_journal_name_full Macromolecules
_journal_page_first 1777
_journal_paper_doi 10.1021/ma502456f
_journal_volume 48
_journal_year 2015
_chemical_formula_moiety 'C22 H24 N2 O6'
_chemical_formula_sum 'C22 H24 N2 O6'
_chemical_formula_weight 412.43
_chemical_name_systematic
; 
 ? 
;
_space_group_IT_number 2
_symmetry_cell_setting triclinic
_symmetry_space_group_name_Hall '-P 1'
_symmetry_space_group_name_H-M 'P -1'
_atom_sites_solution_hydrogens geom
_atom_sites_solution_primary direct
_atom_sites_solution_secondary difmap
_audit_creation_method SHELXL-97
_cell_angle_alpha 95.2896(13)
_cell_angle_beta 92.3561(14)
_cell_angle_gamma 101.2171(13)
_cell_formula_units_Z 1
_cell_length_a 5.12219(10)
_cell_length_b 5.25881(10)
_cell_length_c 17.6394(4)
_cell_measurement_reflns_used 4977
_cell_measurement_temperature 173(2)
_cell_measurement_theta_max 68.20
_cell_measurement_theta_min 50.5
_cell_volume 463.236(17)
_computing_cell_refinement 'PROCESS-AUTO (Rigaku, 1998)'
_computing_data_collection 'PROCESS-AUTO (Rigaku, 1998)'
_computing_data_reduction 'PROCESS-AUTO (Rigaku, 1998)'
_computing_molecular_graphics 'ORTEP-3 (Farrugia, 2008)'
_computing_publication_material 'SHELXL-97 (Sheldrick, 1997)'
_computing_structure_refinement 'SHELXL-97 (Sheldrick, 1997)'
_computing_structure_solution 'SHELXS-97 (Sheldrick, 1990)'
_diffrn_ambient_temperature 173(2)
_diffrn_measured_fraction_theta_full 0.978
_diffrn_measured_fraction_theta_max 0.978
_diffrn_measurement_device_type 'Rigaku R-AXIS RAPID II IP Area Detector System'
_diffrn_measurement_method '\w scans'
_diffrn_radiation_monochromator graphite
_diffrn_radiation_source 'rotating anode X-ray tube'
_diffrn_radiation_type CuK\a
_diffrn_radiation_wavelength 1.54186
_diffrn_reflns_av_R_equivalents 0.0711
_diffrn_reflns_av_sigmaI/netI 0.0641
_diffrn_reflns_limit_h_max 6
_diffrn_reflns_limit_h_min -6
_diffrn_reflns_limit_k_max 6
_diffrn_reflns_limit_k_min -6
_diffrn_reflns_limit_l_max 20
_diffrn_reflns_limit_l_min -21
_diffrn_reflns_number 5363
_diffrn_reflns_theta_full 68.21
_diffrn_reflns_theta_max 68.21
_diffrn_reflns_theta_min 5.05
_exptl_absorpt_coefficient_mu 0.899
_exptl_absorpt_correction_T_max 0.9187
_exptl_absorpt_correction_T_min 0.7680
_exptl_absorpt_correction_type multi-scan
_exptl_absorpt_process_details 'Absorption was corrected by ABSCOR'
_exptl_crystal_colour yellow
_exptl_crystal_density_diffrn 1.478
_exptl_crystal_density_method 'not measured'
_exptl_crystal_description block
_exptl_crystal_F_000 218
_exptl_crystal_size_max 0.50
_exptl_crystal_size_mid 0.13
_exptl_crystal_size_min 0.10
_refine_diff_density_max 0.387
_refine_diff_density_min -0.325
_refine_diff_density_rms 0.084
_refine_ls_extinction_method none
_refine_ls_goodness_of_fit_ref 1.122
_refine_ls_hydrogen_treatment mixed
_refine_ls_matrix_type full
_refine_ls_number_parameters 139
_refine_ls_number_reflns 1652
_refine_ls_number_restraints 0
_refine_ls_restrained_S_all 1.122
_refine_ls_R_factor_all 0.0706
_refine_ls_R_factor_gt 0.0547
_refine_ls_shift/su_max 0.000
_refine_ls_shift/su_mean 0.000
_refine_ls_structure_factor_coef Fsqd
_refine_ls_weighting_details 'calc w=1/[\s^2^(Fo^2^)+(0.1039P)^2^+0.0000P] where P=(Fo^2^+2Fc^2^)/3'
_refine_ls_weighting_scheme calc
_refine_ls_wR_factor_gt 0.1537
_refine_ls_wR_factor_ref 0.1603
_reflns_number_gt 1385
_reflns_number_total 1652
_reflns_threshold_expression >2sigma(I)
_cod_data_source_file ma502456f_si_001.cif
_cod_data_source_block shelxl
_cod_depositor_comments
;
The following automatic conversions were performed:

'_symmetry_cell_setting' value 'Triclinic' changed to 'triclinic'
according to
/usr/data/users/saulius/crontab/automatic-downloads/rss-feeds/ACS/lib/dictionaries/cif_core.dic
dictionary named 'cif_core.dic' version 2.4.2 from 2011-04-26.

Automatic conversion script
Id: cif_fix_values 3105 2015-03-04 15:46:00Z robertas 

 Adding full bibliography for 1518833.cif.
;
_cod_original_cell_volume 463.236(16)
_cod_original_sg_symbol_H-M P-1
_cod_database_code 1518833

loop_
_symmetry_equiv_pos_as_xyz
'x, y, z'
'-x, -y, -z'

loop_
_atom_site_label
_atom_site_type_symbol
_atom_site_fract_x
_atom_site_fract_y
_atom_site_fract_z
_atom_site_U_iso_or_equiv
_atom_site_adp_type
_atom_site_occupancy
_atom_site_symmetry_multiplicity
_atom_site_calc_flag
_atom_site_refinement_flags
O1 O 0.8563(3) 0.1806(3) 0.53497(8) 0.0335(4) Uani 1 1 d .
H1O H 0.904(5) 0.206(5) 0.5822(13) 0.050 Uiso 1 1 d .
O2 O 0.7725(2) 0.0391(3) 0.35857(7) 0.0349(4) Uani 1 1 d .
O3 O 0.1854(3) 0.5719(3) 0.31074(7) 0.0346(4) Uani 1 1 d .
N1 N 0.4782(3) 0.2839(3) 0.31386(8) 0.0277(4) Uani 1 1 d .
C1 C 0.6855(3) 0.3350(3) 0.51810(10) 0.0261(4) Uani 1 1 d .
C2 C 0.5849(3) 0.3406(3) 0.44372(10) 0.0255(4) Uani 1 1 d .
C3 C 0.6325(3) 0.1973(3) 0.37003(10) 0.0273(4) Uani 1 1 d .
C4 C 0.3367(3) 0.4640(3) 0.34499(10) 0.0267(5) Uani 1 1 d .
C5 C 0.4068(3) 0.5001(3) 0.42763(10) 0.0261(4) Uani 1 1 d .
C6 C 0.4813(4) 0.1997(4) 0.23152(9) 0.0276(5) Uani 1 1 d .
H6 H 0.6014 0.0711 0.2260 0.033 Uiso 1 1 calc R
C7 C 0.5979(4) 0.4310(4) 0.18828(10) 0.0312(5) Uani 1 1 d .
H7A H 0.4885 0.5665 0.1949 0.037 Uiso 1 1 calc R
H7B H 0.7813 0.5080 0.2093 0.037 Uiso 1 1 calc R
C8 C 0.6025(4) 0.3420(4) 0.10354(11) 0.0356(5) Uani 1 1 d .
H8A H 0.6681 0.4952 0.0759 0.043 Uiso 1 1 calc R
H8B H 0.7279 0.2214 0.0968 0.043 Uiso 1 1 calc R
C9 C 0.3274(4) 0.2057(4) 0.06944(10) 0.0333(5) Uani 1 1 d .
H9A H 0.3400 0.1422 0.0154 0.040 Uiso 1 1 calc R
H9B H 0.2059 0.3311 0.0712 0.040 Uiso 1 1 calc R
C10 C 0.2148(4) -0.0229(4) 0.11347(10) 0.0347(5) Uani 1 1 d .
H10A H 0.3269 -0.1561 0.1072 0.042 Uiso 1 1 calc R
H10B H 0.0325 -0.1034 0.0921 0.042 Uiso 1 1 calc R
C11 C 0.2052(4) 0.0628(4) 0.19826(11) 0.0312(5) Uani 1 1 d .
H11A H 0.0791 0.1827 0.2051 0.037 Uiso 1 1 calc R
H11B H 0.1408 -0.0913 0.2256 0.037 Uiso 1 1 calc R

loop_
_atom_site_aniso_label
_atom_site_aniso_U_11
_atom_site_aniso_U_22
_atom_site_aniso_U_33
_atom_site_aniso_U_23
_atom_site_aniso_U_13
_atom_site_aniso_U_12
O1 0.0394(8) 0.0361(8) 0.0295(7) 0.0020(6) -0.0062(6) 0.0209(6)
O2 0.0411(8) 0.0366(8) 0.0313(7) 0.0014(6) -0.0013(6) 0.0205(6)
O3 0.0396(8) 0.0364(8) 0.0313(7) 0.0035(6) -0.0073(6) 0.0177(6)
N1 0.0346(8) 0.0297(9) 0.0212(8) 0.0007(6) -0.0036(6) 0.0138(7)
C1 0.0268(9) 0.0263(10) 0.0268(9) 0.0032(7) -0.0022(7) 0.0097(7)
C2 0.0264(9) 0.0251(10) 0.0259(9) 0.0024(7) -0.0022(7) 0.0086(7)
C3 0.0291(9) 0.0271(10) 0.0269(9) 0.0031(7) -0.0017(7) 0.0092(7)
C4 0.0301(9) 0.0257(9) 0.0256(9) 0.0030(7) -0.0024(7) 0.0098(7)
C5 0.0270(9) 0.0256(10) 0.0268(9) 0.0027(7) -0.0023(7) 0.0082(7)
C6 0.0344(10) 0.0281(10) 0.0215(9) 0.0000(7) -0.0023(7) 0.0116(8)
C7 0.0328(10) 0.0315(10) 0.0281(10) 0.0035(8) -0.0036(8) 0.0044(8)
C8 0.0362(11) 0.0412(12) 0.0301(10) 0.0063(8) 0.0010(8) 0.0084(9)
C9 0.0391(11) 0.0372(12) 0.0255(9) 0.0013(8) -0.0039(8) 0.0148(9)
C10 0.0405(11) 0.0306(11) 0.0318(11) -0.0020(8) -0.0084(8) 0.0086(8)
C11 0.0330(10) 0.0292(10) 0.0309(10) 0.0040(8) -0.0024(8) 0.0053(8)

loop_
_atom_type_symbol
_atom_type_description
_atom_type_scat_dispersion_real
_atom_type_scat_dispersion_imag
_atom_type_scat_source
C C 0.0181 0.0091 'International Tables Vol C Tables 4.2.6.8 and 6.1.1.4'
H H 0.0000 0.0000 'International Tables Vol C Tables 4.2.6.8 and 6.1.1.4'
N N 0.0311 0.0180 'International Tables Vol C Tables 4.2.6.8 and 6.1.1.4'
O O 0.0492 0.0322 'International Tables Vol C Tables 4.2.6.8 and 6.1.1.4'

loop_
_geom_angle_atom_site_label_1
_geom_angle_atom_site_label_2
_geom_angle_atom_site_label_3
_geom_angle
_geom_angle_site_symmetry_1
_geom_angle_site_symmetry_3
C1 O1 H1O 110.1(16) . .
C4 N1 C3 111.73(15) . .
C4 N1 C6 125.31(14) . .
C3 N1 C6 122.89(15) . .
O1 C1 C5 123.58(16) . 2_666
O1 C1 C2 122.07(16) . .
C5 C1 C2 114.35(16) 2_666 .
C5 C2 C1 121.13(16) . .
C5 C2 C3 107.46(14) . .
C1 C2 C3 131.41(16) . .
O2 C3 N1 125.34(16) . .
O2 C3 C2 128.96(16) . .
N1 C3 C2 105.70(15) . .
O3 C4 N1 126.83(16) . .
O3 C4 C5 126.74(16) . .
N1 C4 C5 106.43(14) . .
C1 C5 C2 124.52(16) 2_666 .
C1 C5 C4 126.81(16) 2_666 .
C2 C5 C4 108.67(15) . .
N1 C6 C11 111.45(14) . .
N1 C6 C7 110.49(14) . .
C11 C6 C7 111.88(14) . .
N1 C6 H6 107.6 . .
C11 C6 H6 107.6 . .
C7 C6 H6 107.6 . .
C8 C7 C6 110.15(15) . .
C8 C7 H7A 109.6 . .
C6 C7 H7A 109.6 . .
C8 C7 H7B 109.6 . .
C6 C7 H7B 109.6 . .
H7A C7 H7B 108.1 . .
C9 C8 C7 111.84(16) . .
C9 C8 H8A 109.2 . .
C7 C8 H8A 109.2 . .
C9 C8 H8B 109.2 . .
C7 C8 H8B 109.2 . .
H8A C8 H8B 107.9 . .
C8 C9 C10 110.51(15) . .
C8 C9 H9A 109.5 . .
C10 C9 H9A 109.5 . .
C8 C9 H9B 109.5 . .
C10 C9 H9B 109.5 . .
H9A C9 H9B 108.1 . .
C9 C10 C11 111.61(15) . .
C9 C10 H10A 109.3 . .
C11 C10 H10A 109.3 . .
C9 C10 H10B 109.3 . .
C11 C10 H10B 109.3 . .
H10A C10 H10B 108.0 . .
C6 C11 C10 110.28(15) . .
C6 C11 H11A 109.6 . .
C10 C11 H11A 109.6 . .
C6 C11 H11B 109.6 . .
C10 C11 H11B 109.6 . .
H11A C11 H11B 108.1 . .

loop_
_geom_bond_atom_site_label_1
_geom_bond_atom_site_label_2
_geom_bond_distance
_geom_bond_site_symmetry_2
O1 C1 1.346(2) .
O1 H1O 0.85(2) .
O2 C3 1.209(2) .
O3 C4 1.218(2) .
N1 C4 1.388(2) .
N1 C3 1.405(2) .
N1 C6 1.481(2) .
C1 C5 1.391(2) 2_666
C1 C2 1.395(2) .
C2 C5 1.392(2) .
C2 C3 1.494(2) .
C4 C5 1.473(2) .
C5 C1 1.391(2) 2_666
C6 C11 1.523(3) .
C6 C7 1.531(2) .
C6 H6 1.0000 .
C7 C8 1.527(2) .
C7 H7A 0.9900 .
C7 H7B 0.9900 .
C8 C9 1.523(3) .
C8 H8A 0.9900 .
C8 H8B 0.9900 .
C9 C10 1.524(3) .
C9 H9A 0.9900 .
C9 H9B 0.9900 .
C10 C11 1.527(2) .
C10 H10A 0.9900 .
C10 H10B 0.9900 .
C11 H11A 0.9900 .
C11 H11B 0.9900 .

loop_
_geom_torsion_atom_site_label_1
_geom_torsion_atom_site_label_2
_geom_torsion_atom_site_label_3
_geom_torsion_atom_site_label_4
_geom_torsion
_geom_torsion_site_symmetry_1
_geom_torsion_site_symmetry_4
O1 C1 C2 C5 179.48(16) . .
C5 C1 C2 C5 -0.2(3) 2_666 .
O1 C1 C2 C3 -0.6(3) . .
C5 C1 C2 C3 179.78(17) 2_666 .
C4 N1 C3 O2 179.32(17) . .
C6 N1 C3 O2 -3.6(3) . .
C4 N1 C3 C2 -0.7(2) . .
C6 N1 C3 C2 176.39(15) . .
C5 C2 C3 O2 -179.66(18) . .
C1 C2 C3 O2 0.4(3) . .
C5 C2 C3 N1 0.38(19) . .
C1 C2 C3 N1 -179.56(18) . .
C3 N1 C4 O3 -179.53(17) . .
C6 N1 C4 O3 3.5(3) . .
C3 N1 C4 C5 0.8(2) . .
C6 N1 C4 C5 -176.26(15) . .
C1 C2 C5 C1 0.2(3) . 2_666
C3 C2 C5 C1 -179.78(17) . 2_666
C1 C2 C5 C4 -179.99(15) . .
C3 C2 C5 C4 0.07(19) . .
O3 C4 C5 C1 -0.4(3) . 2_666
N1 C4 C5 C1 179.35(17) . 2_666
O3 C4 C5 C2 179.79(17) . .
N1 C4 C5 C2 -0.5(2) . .
C4 N1 C6 C11 -63.0(2) . .
C3 N1 C6 C11 120.30(18) . .
C4 N1 C6 C7 62.1(2) . .
C3 N1 C6 C7 -114.65(18) . .
N1 C6 C7 C8 179.52(13) . .
C11 C6 C7 C8 -55.7(2) . .
C6 C7 C8 C9 55.6(2) . .
C7 C8 C9 C10 -56.0(2) . .
C8 C9 C10 C11 56.2(2) . .
N1 C6 C11 C10 -179.73(14) . .
C7 C6 C11 C10 56.0(2) . .
C9 C10 C11 C6 -56.1(2) . .
